data_2108480
loop_
_publ_author_name
'Guo, Chunyang'
'Zhang, Qi'
'Zhu, Bingqing'
'Zhu, Bin'
'Zhou, Weiqun'
'Ren, Guobin'
'Mei, Xuefeng'

_publ_section_title
;
 Solvatochromism and mechanochromism observed in a triphenylamine
 derivative
;
_journal_issue 5
_journal_name_full 'Acta Crystallographica Section B'
_journal_page_first
;
;
_journal_paper_doi 10.1107/S2052520619007030
_journal_volume 75
_journal_year 2019
_chemical_formula_moiety 'C26 H20 Cl N3 O'
_chemical_formula_sum 'C26 H20 Cl N3 O'
_chemical_formula_weight 425.90
_space_group_crystal_system monoclinic
_space_group_IT_number 14
_space_group_name_Hall '-P 2ybc'
_space_group_name_H-M_alt 'P 1 21/c 1'
_symmetry_space_group_name_Hall '-P 2ybc'
_symmetry_space_group_name_H-M 'P 1 21/c 1'
_atom_sites_solution_hydrogens geom
_atom_sites_solution_primary direct
_audit_creation_date 2017-06-23
_audit_creation_method
;
Olex2 1.2
(compiled 2017.03.28 svn.r3405 for OlexSys, GUI svn.r5337)
;
_cell_angle_alpha 90
_cell_angle_beta 102.451(2)
_cell_angle_gamma 90
_cell_formula_units_Z 8
_cell_length_a 15.6975(7)
_cell_length_b 23.7324(11)
_cell_length_c 12.0002(4)
_cell_measurement_reflns_used 9055
_cell_measurement_temperature 170(2)
_cell_measurement_theta_max 66.575
_cell_measurement_theta_min 2.883
_cell_volume 4365.4(3)
_computing_cell_refinement 'SAINT V8.38A (?, 2016)'
_computing_data_reduction 'SAINT V8.38A (?, 2016)'
_computing_molecular_graphics 'Olex2 (Dolomanov et al., 2009)'
_computing_publication_material 'Olex2 (Dolomanov et al., 2009)'
_computing_structure_refinement 'ShelXL (Sheldrick, 2015)'
_computing_structure_solution 'ShelXS (Sheldrick, 2008)'
_diffrn_ambient_temperature 170.0
_diffrn_measured_fraction_theta_full 0.997
_diffrn_measured_fraction_theta_max 0.997
_diffrn_measurement_device_type 'Bruker APEX-II CCD'
_diffrn_measurement_method '\f and \w scans'
_diffrn_radiation_type CuK\a
_diffrn_radiation_wavelength 1.54178
_diffrn_reflns_av_R_equivalents 0.0749
_diffrn_reflns_av_unetI/netI 0.0531
_diffrn_reflns_Laue_measured_fraction_full 0.997
_diffrn_reflns_Laue_measured_fraction_max 0.997
_diffrn_reflns_limit_h_max 18
_diffrn_reflns_limit_h_min -18
_diffrn_reflns_limit_k_max 28
_diffrn_reflns_limit_k_min -28
_diffrn_reflns_limit_l_max 14
_diffrn_reflns_limit_l_min -12
_diffrn_reflns_number 34810
_diffrn_reflns_point_group_measured_fraction_full 0.997
_diffrn_reflns_point_group_measured_fraction_max 0.997
_diffrn_reflns_theta_full 66.843
_diffrn_reflns_theta_max 66.843
_diffrn_reflns_theta_min 2.883
_diffrn_standards_number 0
_exptl_absorpt_coefficient_mu 1.725
_exptl_absorpt_correction_T_max 0.7528
_exptl_absorpt_correction_T_min 0.6482
_exptl_absorpt_correction_type multi-scan
_exptl_absorpt_process_details
; SADABS-2016/2 (Bruker,2016/2) was used for absorption correction. wR2(int) 
was 0.1172 before and 0.0658 after correction. The Ratio of minimum to 
maximum transmission is 0.8611. The \l/2 correction factor is Not present.
;
_exptl_crystal_colour colourless
_exptl_crystal_colour_primary colourless
_exptl_crystal_density_diffrn 1.296
_exptl_crystal_description needle
_exptl_crystal_F_000 1776
_exptl_crystal_size_max 0.2
_exptl_crystal_size_mid 0.05
_exptl_crystal_size_min 0.02
_refine_diff_density_max 0.247
_refine_diff_density_min -0.289
_refine_diff_density_rms 0.046
_refine_ls_extinction_method none
_refine_ls_goodness_of_fit_ref 1.006
_refine_ls_hydrogen_treatment constr
_refine_ls_matrix_type full
_refine_ls_number_parameters 559
_refine_ls_number_reflns 7724
_refine_ls_number_restraints 0
_refine_ls_restrained_S_all 1.006
_refine_ls_R_factor_all 0.0886
_refine_ls_R_factor_gt 0.0461
_refine_ls_shift/su_max 0.001
_refine_ls_shift/su_mean 0.000
_refine_ls_structure_factor_coef Fsqd
_refine_ls_weighting_details 'w=1/[\s^2^(Fo^2^)+(0.0454P)^2^+1.8383P] where P=(Fo^2^+2Fc^2^)/3'
_refine_ls_weighting_scheme calc
_refine_ls_wR_factor_gt 0.0972
_refine_ls_wR_factor_ref 0.1153
_reflns_Friedel_coverage 0.000
_reflns_number_gt 5080
_reflns_number_total 7724
_reflns_threshold_expression 'I > 2\s(I)'
_cod_data_source_file aw5022sup1.cif
_cod_data_source_block FormB
_cod_database_code 2108480
_shelx_shelxl_version_number 2014/7
_shelx_space_group_comment
;
The symmetry employed for this shelxl refinement is uniquely defined
by the following loop, which should always be used as a source of
symmetry information in preference to the above space-group names.
They are only intended as comments.
;
_olex2_refinement_description
;
1. Fixed Uiso
 At 1.2 times of:
  All C(H) groups, All N(H) groups
2.a Aromatic/amide H refined with riding coordinates:
 N006(H006), N008(H008), C00C(H00C), C00D(H00D), C00H(H00H), C00J(H00J),
 C00M(H00M), C00N(H00N), C00P(H00P), C00R(H00R), C00U(H00U), C00V(H00V),
 C00W(H00W), C00X(H00X), C00Y(H00Y), C00Z(H00Z), C010(H010), C011(H011),
 C012(H012), C013(H013), C014(H014), C015(H015), C017(H017), C018(H018),
 C019(H019), C01A(H01A), C01B(H01B), C01C(H01C), C01D(H01D), C01F(H01F),
 C01G(H01G), C01I(H01I), C01J(H01J), C01K(H01K), C01L(H01L), C01M(H01M),
 C01N(H01N), C01O(H01O), C01P(H01P), C01Q(H01Q)
;
_olex2_submission_special_instructions 'No special instructions were received'

loop_
_space_group_symop_operation_xyz
'x, y, z'
'-x, y+1/2, -z+1/2'
'-x, -y, -z'
'x, -y-1/2, z-1/2'

loop_
_atom_site_label
_atom_site_type_symbol
_atom_site_fract_x
_atom_site_fract_y
_atom_site_fract_z
_atom_site_U_iso_or_equiv
_atom_site_adp_type
_atom_site_occupancy
_atom_site_site_symmetry_order
_atom_site_calc_flag
_atom_site_refinement_flags_posn
Cl01 Cl -0.06221(5) 0.76557(4) 0.61531(7) 0.0623(2) Uani 1 1 d .
Cl02 Cl 0.10420(5) 0.91271(4) 1.10702(8) 0.0713(3) Uani 1 1 d .
O003 O 0.32173(11) 0.88913(7) 0.68873(14) 0.0377(4) Uani 1 1 d .
O004 O 0.23671(11) 0.80388(7) 0.30093(15) 0.0417(4) Uani 1 1 d .
N005 N 0.37012(12) 0.86788(8) 0.41517(17) 0.0299(5) Uani 1 1 d .
N006 N 0.29099(12) 0.86307(8) 0.44774(17) 0.0311(5) Uani 1 1 d .
H006 H 0.2811 0.8824 0.5063 0.037 Uiso 1 1 calc R
N007 N 0.37188(12) 0.78212(8) 0.65795(16) 0.0303(5) Uani 1 1 d .
N008 N 0.32305(12) 0.79671(8) 0.73691(16) 0.0310(5) Uani 1 1 d .
H008 H 0.3051 0.7705 0.7784 0.037 Uiso 1 1 calc R
N009 N 0.60231(13) 0.64137(7) 0.36790(17) 0.0335(5) Uani 1 1 d .
N00A N 0.77758(13) 0.91759(9) 0.43710(17) 0.0379(5) Uani 1 1 d .
C00B C 0.51506(15) 0.90409(9) 0.46508(19) 0.0269(5) Uani 1 1 d .
C00C C 0.42632(15) 0.89840(9) 0.4821(2) 0.0292(5) Uani 1 1 d .
H00C H 0.4099 0.9176 0.5437 0.035 Uiso 1 1 calc R
C00D C 0.54806(15) 0.86980(9) 0.3894(2) 0.0279(5) Uani 1 1 d .
H00D H 0.5109 0.8428 0.3448 0.033 Uiso 1 1 calc R
C00E C 0.60681(16) 0.58328(9) 0.34102(19) 0.0289(5) Uani 1 1 d .
C00F C 0.54933(15) 0.66244(9) 0.4386(2) 0.0285(5) Uani 1 1 d .
C00G C 0.65462(15) 0.68002(9) 0.3193(2) 0.0277(5) Uani 1 1 d .
C00H C 0.52125(15) 0.71849(9) 0.4278(2) 0.0296(5) Uani 1 1 d .
H00H H 0.5367 0.7416 0.3706 0.036 Uiso 1 1 calc R
C00I C 0.44635(15) 0.70798(9) 0.5826(2) 0.0289(5) Uani 1 1 d .
C00J C 0.63306(15) 0.87434(9) 0.3785(2) 0.0306(6) Uani 1 1 d .
H00J H 0.6541 0.8506 0.3267 0.037 Uiso 1 1 calc R
C00K C 0.30313(15) 0.85135(10) 0.7499(2) 0.0302(5) Uani 1 1 d .
C00L C 0.25585(15) 0.86431(10) 0.8426(2) 0.0305(5) Uani 1 1 d .
C00M C 0.39404(15) 0.73025(10) 0.6593(2) 0.0303(5) Uani 1 1 d .
H00M H 0.3759 0.7055 0.7118 0.036 Uiso 1 1 calc R
C00N C 0.57104(15) 0.94332(10) 0.5296(2) 0.0318(6) Uani 1 1 d .
H00N H 0.5503 0.9666 0.5824 0.038 Uiso 1 1 calc R
C00O C 0.68890(15) 0.91389(10) 0.4433(2) 0.0305(5) Uani 1 1 d .
C00P C 0.47156(15) 0.74090(10) 0.4986(2) 0.0301(5) Uani 1 1 d .
H00P H 0.4542 0.7793 0.4902 0.036 Uiso 1 1 calc R
C00Q C 0.22923(16) 0.82853(10) 0.3889(2) 0.0315(6) Uani 1 1 d .
C00R C 0.68607(17) 0.56085(10) 0.3293(2) 0.0341(6) Uani 1 1 d .
H00R H 0.7363 0.5842 0.3395 0.041 Uiso 1 1 calc R
C00S C 0.80462(16) 0.91069(10) 0.3331(2) 0.0325(6) Uani 1 1 d .
C00T C 0.15118(15) 0.81932(10) 0.4399(2) 0.0323(6) Uani 1 1 d .
C00U C 0.65588(15) 0.94876(10) 0.5178(2) 0.0322(6) Uani 1 1 d .
H00U H 0.6925 0.9765 0.5608 0.039 Uiso 1 1 calc R
C00V C 0.24956(16) 0.82766(11) 0.9304(2) 0.0362(6) Uani 1 1 d .
H00V H 0.2768 0.7918 0.9340 0.043 Uiso 1 1 calc R
C00W C 0.88507(16) 0.88657(10) 0.3322(2) 0.0359(6) Uani 1 1 d .
H00W H 0.9218 0.8746 0.4018 0.043 Uiso 1 1 calc R
C00X C 0.53322(17) 0.54911(10) 0.3223(2) 0.0348(6) Uani 1 1 d .
H00X H 0.4782 0.5644 0.3272 0.042 Uiso 1 1 calc R
C00Y C 0.72267(16) 0.70858(10) 0.3883(2) 0.0343(6) Uani 1 1 d .
H00Y H 0.7366 0.7018 0.4682 0.041 Uiso 1 1 calc R
C00Z C 0.52423(17) 0.62939(10) 0.5221(2) 0.0369(6) Uani 1 1 d .
H00Z H 0.5422 0.5911 0.5313 0.044 Uiso 1 1 calc R
C010 C 0.47329(17) 0.65203(10) 0.5917(2) 0.0354(6) Uani 1 1 d .
H010 H 0.4562 0.6287 0.6473 0.043 Uiso 1 1 calc R
C011 C 0.13407(16) 0.84995(11) 0.5314(2) 0.0388(6) Uani 1 1 d .
H011 H 0.1685 0.8821 0.5580 0.047 Uiso 1 1 calc R
C012 C 0.75168(16) 0.75634(10) 0.2247(2) 0.0386(6) Uani 1 1 d .
H012 H 0.7844 0.7830 0.1924 0.046 Uiso 1 1 calc R
C013 C 0.69172(18) 0.50421(10) 0.3025(2) 0.0389(6) Uani 1 1 d .
H013 H 0.7461 0.4889 0.2949 0.047 Uiso 1 1 calc R
C014 C 0.77055(16) 0.74718(11) 0.3406(2) 0.0388(6) Uani 1 1 d .
H014 H 0.8167 0.7674 0.3881 0.047 Uiso 1 1 calc R
C015 C 0.63597(17) 0.68882(10) 0.2026(2) 0.0384(6) Uani 1 1 d .
H015 H 0.5896 0.6689 0.1549 0.046 Uiso 1 1 calc R
C016 C 0.83905(16) 0.93356(12) 0.5374(2) 0.0425(7) Uani 1 1 d .
C017 C 0.20413(17) 0.84248(12) 1.0131(2) 0.0430(7) Uani 1 1 d .
H017 H 0.2003 0.8172 1.0732 0.052 Uiso 1 1 calc R
C018 C 0.91209(18) 0.87987(11) 0.2305(2) 0.0440(7) Uani 1 1 d .
H018 H 0.9676 0.8638 0.2308 0.053 Uiso 1 1 calc R
C019 C 0.54036(19) 0.49254(10) 0.2965(2) 0.0415(7) Uani 1 1 d .
H019 H 0.4903 0.4690 0.2855 0.050 Uiso 1 1 calc R
C01A C 0.61947(19) 0.47012(10) 0.2868(2) 0.0420(7) Uani 1 1 d .
H01A H 0.6239 0.4313 0.2693 0.050 Uiso 1 1 calc R
C01B C 0.09654(17) 0.77471(11) 0.3983(2) 0.0414(6) Uani 1 1 d .
H01B H 0.1051 0.7548 0.3329 0.050 Uiso 1 1 calc R
C01C C 0.68532(18) 0.72680(11) 0.1558(2) 0.0441(7) Uani 1 1 d .
H01C H 0.6733 0.7325 0.0755 0.053 Uiso 1 1 calc R
C01D C 0.02972(16) 0.75855(11) 0.4502(2) 0.0444(7) Uani 1 1 d .
H01D H -0.0072 0.7278 0.4211 0.053 Uiso 1 1 calc R
C01E C 0.01770(17) 0.78785(12) 0.5446(2) 0.0430(7) Uani 1 1 d .
C01F C 0.06754(16) 0.83420(12) 0.5845(2) 0.0445(7) Uani 1 1 d .
H01F H 0.0566 0.8551 0.6475 0.053 Uiso 1 1 calc R
C01G C 0.75209(17) 0.92756(12) 0.2308(2) 0.0440(7) Uani 1 1 d .
H01G H 0.6972 0.9445 0.2301 0.053 Uiso 1 1 calc R
C01H C 0.16468(17) 0.89452(12) 1.0065(2) 0.0439(7) Uani 1 1 d .
C01I C 0.21802(18) 0.91722(11) 0.8409(2) 0.0463(7) Uani 1 1 d .
H01I H 0.2237 0.9434 0.7831 0.056 Uiso 1 1 calc R
C01J C 0.77907(19) 0.91990(13) 0.1293(2) 0.0524(8) Uani 1 1 d .
H01J H 0.7422 0.9310 0.0592 0.063 Uiso 1 1 calc R
C01K C 0.84516(19) 0.90293(15) 0.6369(3) 0.0598(9) Uani 1 1 d .
H01K H 0.8099 0.8705 0.6381 0.072 Uiso 1 1 calc R
C01L C 0.17206(19) 0.93232(12) 0.9227(3) 0.0524(8) Uani 1 1 d .
H01L H 0.1459 0.9685 0.9207 0.063 Uiso 1 1 calc R
C01M C 0.8593(2) 0.89622(13) 0.1296(3) 0.0527(8) Uani 1 1 d .
H01M H 0.8778 0.8913 0.0600 0.063 Uiso 1 1 calc R
C01N C 0.8910(2) 0.98025(16) 0.5368(3) 0.0789(12) Uani 1 1 d .
H01N H 0.8875 1.0015 0.4688 0.095 Uiso 1 1 calc R
C01O C 0.9035(3) 0.9202(2) 0.7353(3) 0.1028(17) Uani 1 1 d .
H01O H 0.9081 0.8996 0.8041 0.123 Uiso 1 1 calc R
C01P C 0.9547(3) 0.9671(3) 0.7334(5) 0.147(3) Uani 1 1 d .
H01P H 0.9943 0.9790 0.8007 0.177 Uiso 1 1 calc R
C01Q C 0.9483(3) 0.9958(3) 0.6360(5) 0.134(3) Uani 1 1 d .
H01Q H 0.9842 1.0279 0.6351 0.160 Uiso 1 1 calc R

loop_
_atom_site_aniso_label
_atom_site_aniso_U_11
_atom_site_aniso_U_22
_atom_site_aniso_U_33
_atom_site_aniso_U_23
_atom_site_aniso_U_13
_atom_site_aniso_U_12
Cl01 0.0397(4) 0.0902(6) 0.0619(5) 0.0173(4) 0.0220(4) -0.0085(4)
Cl02 0.0635(5) 0.0885(6) 0.0766(6) -0.0309(5) 0.0481(5) -0.0060(4)
O003 0.0473(11) 0.0321(9) 0.0384(10) 0.0008(8) 0.0195(8) -0.0014(8)
O004 0.0469(11) 0.0449(11) 0.0385(11) -0.0069(9) 0.0205(9) -0.0031(9)
N005 0.0285(11) 0.0311(11) 0.0338(12) 0.0068(9) 0.0149(9) 0.0033(9)
N006 0.0275(11) 0.0344(11) 0.0355(12) -0.0015(9) 0.0161(9) 0.0024(9)
N007 0.0341(11) 0.0325(11) 0.0280(11) -0.0004(9) 0.0151(9) 0.0042(9)
N008 0.0368(12) 0.0331(11) 0.0277(11) 0.0035(9) 0.0169(9) 0.0048(9)
N009 0.0478(13) 0.0197(10) 0.0408(12) -0.0025(9) 0.0267(10) -0.0007(9)
N00A 0.0297(11) 0.0546(14) 0.0322(12) -0.0054(10) 0.0131(9) -0.0067(10)
C00B 0.0307(13) 0.0267(12) 0.0251(12) 0.0063(10) 0.0103(10) 0.0041(10)
C00C 0.0331(13) 0.0283(13) 0.0295(13) 0.0050(11) 0.0138(11) 0.0047(11)
C00D 0.0299(13) 0.0250(12) 0.0290(13) 0.0038(10) 0.0070(10) 0.0008(10)
C00E 0.0441(15) 0.0217(12) 0.0246(13) -0.0011(10) 0.0154(11) 0.0009(11)
C00F 0.0349(14) 0.0238(12) 0.0295(13) -0.0026(10) 0.0128(11) -0.0006(10)
C00G 0.0355(14) 0.0202(12) 0.0314(14) -0.0007(10) 0.0161(11) 0.0015(10)
C00H 0.0355(14) 0.0264(13) 0.0307(13) 0.0053(10) 0.0153(11) -0.0002(10)
C00I 0.0317(13) 0.0277(13) 0.0292(13) -0.0012(10) 0.0109(11) -0.0003(10)
C00J 0.0354(14) 0.0292(13) 0.0307(14) -0.0013(10) 0.0150(11) 0.0013(11)
C00K 0.0288(13) 0.0336(14) 0.0281(13) -0.0025(11) 0.0057(10) 0.0003(11)
C00L 0.0266(13) 0.0358(14) 0.0303(14) -0.0058(11) 0.0087(10) 0.0008(11)
C00M 0.0342(14) 0.0311(14) 0.0280(13) 0.0027(10) 0.0121(11) 0.0003(11)
C00N 0.0366(14) 0.0322(13) 0.0290(13) -0.0002(10) 0.0124(11) 0.0048(11)
C00O 0.0275(13) 0.0354(14) 0.0301(13) 0.0039(11) 0.0099(10) 0.0004(11)
C00P 0.0354(14) 0.0230(12) 0.0349(14) 0.0021(10) 0.0141(11) 0.0025(10)
C00Q 0.0339(14) 0.0316(13) 0.0306(14) 0.0039(11) 0.0103(11) 0.0044(11)
C00R 0.0444(15) 0.0305(14) 0.0292(14) -0.0004(10) 0.0119(11) 0.0027(12)
C00S 0.0357(14) 0.0322(14) 0.0331(14) -0.0022(11) 0.0152(11) -0.0067(11)
C00T 0.0292(13) 0.0359(14) 0.0334(14) 0.0017(11) 0.0102(11) 0.0022(11)
C00U 0.0337(14) 0.0339(14) 0.0296(14) -0.0017(11) 0.0082(11) -0.0013(11)
C00V 0.0396(15) 0.0401(15) 0.0319(14) -0.0034(11) 0.0143(12) 0.0028(12)
C00W 0.0350(14) 0.0356(14) 0.0390(15) -0.0018(11) 0.0125(12) -0.0027(12)
C00X 0.0444(16) 0.0293(13) 0.0347(14) -0.0013(11) 0.0174(12) -0.0002(12)
C00Y 0.0400(15) 0.0356(14) 0.0290(14) -0.0046(11) 0.0114(11) 0.0011(12)
C00Z 0.0557(17) 0.0238(13) 0.0369(15) 0.0033(11) 0.0229(13) 0.0048(12)
C010 0.0529(16) 0.0275(13) 0.0310(14) 0.0047(11) 0.0205(12) 0.0000(12)
C011 0.0317(14) 0.0443(16) 0.0427(16) -0.0061(12) 0.0130(12) -0.0018(12)
C012 0.0395(15) 0.0327(14) 0.0491(17) 0.0020(12) 0.0215(13) -0.0030(12)
C013 0.0529(17) 0.0339(14) 0.0339(15) 0.0033(11) 0.0184(13) 0.0114(13)
C014 0.0322(14) 0.0414(15) 0.0436(16) -0.0086(12) 0.0098(12) -0.0061(12)
C015 0.0480(16) 0.0352(14) 0.0315(14) 0.0005(11) 0.0076(12) -0.0093(12)
C016 0.0294(14) 0.0573(18) 0.0427(17) -0.0188(14) 0.0120(12) -0.0043(13)
C017 0.0463(16) 0.0541(18) 0.0324(15) -0.0051(13) 0.0173(13) -0.0054(14)
C018 0.0412(16) 0.0422(16) 0.0558(19) -0.0111(13) 0.0266(14) -0.0063(13)
C019 0.0604(18) 0.0301(14) 0.0402(16) -0.0037(12) 0.0244(14) -0.0094(13)
C01A 0.074(2) 0.0224(13) 0.0369(16) 0.0004(11) 0.0280(14) 0.0036(13)
C01B 0.0368(15) 0.0446(16) 0.0441(16) -0.0053(13) 0.0111(12) -0.0015(13)
C01C 0.0556(18) 0.0434(16) 0.0346(15) 0.0084(12) 0.0126(13) -0.0071(14)
C01D 0.0311(15) 0.0433(16) 0.0591(19) -0.0011(14) 0.0107(13) -0.0046(12)
C01E 0.0288(14) 0.0574(18) 0.0452(17) 0.0109(14) 0.0130(12) 0.0016(13)
C01F 0.0319(15) 0.0662(19) 0.0383(16) -0.0052(14) 0.0143(12) -0.0010(14)
C01G 0.0380(15) 0.0531(17) 0.0441(17) 0.0090(13) 0.0159(13) 0.0041(13)
C01H 0.0331(15) 0.0580(18) 0.0463(17) -0.0181(14) 0.0211(13) -0.0040(13)
C01I 0.0576(18) 0.0392(16) 0.0472(17) -0.0015(13) 0.0224(14) 0.0072(14)
C01J 0.0522(18) 0.072(2) 0.0351(16) 0.0110(14) 0.0143(14) -0.0060(16)
C01K 0.0411(17) 0.096(3) 0.0410(18) -0.0101(17) 0.0067(14) 0.0151(17)
C01L 0.0553(19) 0.0467(17) 0.061(2) -0.0120(15) 0.0253(16) 0.0137(14)
C01M 0.0568(19) 0.065(2) 0.0437(18) -0.0077(15) 0.0279(15) -0.0157(16)
C01N 0.068(2) 0.086(3) 0.093(3) -0.048(2) 0.041(2) -0.038(2)
C01O 0.054(2) 0.203(5) 0.044(2) -0.030(3) -0.0055(19) 0.046(3)
C01P 0.038(2) 0.287(9) 0.110(4) -0.136(5) 0.001(3) 0.006(4)
C01Q 0.071(3) 0.183(6) 0.161(5) -0.135(5) 0.057(4) -0.066(3)

loop_
_atom_type_symbol
_atom_type_description
_atom_type_scat_dispersion_real
_atom_type_scat_dispersion_imag
_atom_type_scat_source
C C 0.0181 0.0091 'International Tables Vol C Tables 4.2.6.8 and 6.1.1.4'
H H 0.0000 0.0000 'International Tables Vol C Tables 4.2.6.8 and 6.1.1.4'
Cl Cl 0.3639 0.7018 'International Tables Vol C Tables 4.2.6.8 and 6.1.1.4'
N N 0.0311 0.0180 'International Tables Vol C Tables 4.2.6.8 and 6.1.1.4'
O O 0.0492 0.0322 'International Tables Vol C Tables 4.2.6.8 and 6.1.1.4'

loop_
_geom_angle_atom_site_label_1
_geom_angle_atom_site_label_2
_geom_angle_atom_site_label_3
_geom_angle
C00C N005 N006 114.06(19)
N005 N006 H006 120.3
C00Q N006 N005 119.33(19)
C00Q N006 H006 120.3
C00M N007 N008 114.93(19)
N007 N008 H008 120.2
C00K N008 N007 119.67(19)
C00K N008 H008 120.2
C00E N009 C00G 117.83(17)
C00F N009 C00E 123.25(18)
C00F N009 C00G 118.92(17)
C00O N00A C016 117.92(19)
C00S N00A C00O 121.8(2)
C00S N00A C016 120.1(2)
C00D C00B C00C 122.4(2)
C00N C00B C00C 119.4(2)
C00N C00B C00D 118.1(2)
N005 C00C C00B 120.9(2)
N005 C00C H00C 119.5
C00B C00C H00C 119.5
C00B C00D H00D 119.3
C00J C00D C00B 121.3(2)
C00J C00D H00D 119.3
C00R C00E N009 119.0(2)
C00R C00E C00X 119.5(2)
C00X C00E N009 121.5(2)
C00H C00F N009 120.0(2)
C00Z C00F N009 122.0(2)
C00Z C00F C00H 118.0(2)
C00Y C00G N009 120.4(2)
C00Y C00G C015 120.0(2)
C015 C00G N009 119.5(2)
C00F C00H H00H 119.4
C00P C00H C00F 121.3(2)
C00P C00H H00H 119.4
C00P C00I C00M 122.5(2)
C010 C00I C00M 120.0(2)
C010 C00I C00P 117.5(2)
C00D C00J H00J 119.9
C00D C00J C00O 120.3(2)
C00O C00J H00J 119.9
O003 C00K N008 122.6(2)
O003 C00K C00L 120.8(2)
N008 C00K C00L 116.6(2)
C00V C00L C00K 124.3(2)
C00V C00L C01I 118.6(2)
C01I C00L C00K 117.0(2)
N007 C00M C00I 122.0(2)
N007 C00M H00M 119.0
C00I C00M H00M 119.0
C00B C00N H00N 119.5
C00U C00N C00B 120.9(2)
C00U C00N H00N 119.5
C00J C00O N00A 121.2(2)
C00U C00O N00A 120.2(2)
C00U C00O C00J 118.6(2)
C00H C00P C00I 121.0(2)
C00H C00P H00P 119.5
C00I C00P H00P 119.5
O004 C00Q N006 123.1(2)
O004 C00Q C00T 121.1(2)
N006 C00Q C00T 115.7(2)
C00E C00R H00R 120.1
C00E C00R C013 119.9(2)
C013 C00R H00R 120.1
C00W C00S N00A 120.1(2)
C01G C00S N00A 121.1(2)
C01G C00S C00W 118.8(2)
C011 C00T C00Q 124.1(2)
C01B C00T C00Q 117.5(2)
C01B C00T C011 118.3(2)
C00N C00U C00O 120.7(2)
C00N C00U H00U 119.6
C00O C00U H00U 119.6
C00L C00V H00V 119.4
C00L C00V C017 121.1(2)
C017 C00V H00V 119.4
C00S C00W H00W 119.8
C018 C00W C00S 120.4(3)
C018 C00W H00W 119.8
C00E C00X H00X 120.1
C019 C00X C00E 119.8(2)
C019 C00X H00X 120.1
C00G C00Y H00Y 120.1
C00G C00Y C014 119.7(2)
C014 C00Y H00Y 120.1
C00F C00Z H00Z 119.8
C010 C00Z C00F 120.3(2)
C010 C00Z H00Z 119.8
C00I C010 H010 119.0
C00Z C010 C00I 122.0(2)
C00Z C010 H010 119.0
C00T C011 H011 119.5
C01F C011 C00T 121.0(2)
C01F C011 H011 119.5
C014 C012 H012 120.1
C01C C012 H012 120.1
C01C C012 C014 119.9(2)
C00R C013 H013 119.7
C01A C013 C00R 120.7(2)
C01A C013 H013 119.7
C00Y C014 H014 119.8
C012 C014 C00Y 120.3(2)
C012 C014 H014 119.8
C00G C015 H015 120.2
C00G C015 C01C 119.6(2)
C01C C015 H015 120.2
C01K C016 N00A 119.9(3)
C01N C016 N00A 120.3(3)
C01N C016 C01K 119.8(3)
C00V C017 H017 120.6
C01H C017 C00V 118.7(3)
C01H C017 H017 120.6
C00W C018 H018 119.8
C01M C018 C00W 120.3(3)
C01M C018 H018 119.8
C00X C019 H019 119.7
C01A C019 C00X 120.6(2)
C01A C019 H019 119.7
C013 C01A C019 119.6(2)
C013 C01A H01A 120.2
C019 C01A H01A 120.2
C00T C01B H01B 119.3
C01D C01B C00T 121.3(3)
C01D C01B H01B 119.3
C012 C01C C015 120.4(2)
C012 C01C H01C 119.8
C015 C01C H01C 119.8
C01B C01D H01D 120.6
C01E C01D C01B 118.8(3)
C01E C01D H01D 120.6
C01D C01E Cl01 119.3(2)
C01F C01E Cl01 119.3(2)
C01F C01E C01D 121.5(2)
C011 C01F H01F 120.5
C01E C01F C011 119.0(3)
C01E C01F H01F 120.5
C00S C01G H01G 119.8
C00S C01G C01J 120.4(3)
C01J C01G H01G 119.8
C017 C01H Cl02 119.2(2)
C01L C01H Cl02 119.4(2)
C01L C01H C017 121.5(2)
C00L C01I H01I 119.6
C01L C01I C00L 120.7(3)
C01L C01I H01I 119.6
C01G C01J H01J 119.9
C01M C01J C01G 120.2(3)
C01M C01J H01J 119.9
C016 C01K H01K 120.4
C016 C01K C01O 119.2(4)
C01O C01K H01K 120.4
C01H C01L C01I 119.3(3)
C01H C01L H01L 120.3
C01I C01L H01L 120.3
C018 C01M C01J 119.8(3)
C018 C01M H01M 120.1
C01J C01M H01M 120.1
C016 C01N H01N 120.4
C016 C01N C01Q 119.2(4)
C01Q C01N H01N 120.4
C01K C01O H01O 119.8
C01P C01O C01K 120.4(5)
C01P C01O H01O 119.8
C01O C01P H01P 120.3
C01Q C01P C01O 119.5(4)
C01Q C01P H01P 120.3
C01N C01Q H01Q 119.0
C01P C01Q C01N 122.0(5)
C01P C01Q H01Q 119.0

loop_
_geom_bond_atom_site_label_1
_geom_bond_atom_site_label_2
_geom_bond_distance
Cl01 C01E 1.741(3)
Cl02 C01H 1.743(2)
O003 C00K 1.233(3)
O004 C00Q 1.234(3)
N005 N006 1.385(2)
N005 C00C 1.282(3)
N006 H006 0.8800
N006 C00Q 1.348(3)
N007 N008 1.385(2)
N007 C00M 1.278(3)
N008 H008 0.8800
N008 C00K 1.351(3)
N009 C00E 1.421(3)
N009 C00F 1.402(3)
N009 C00G 1.436(3)
N00A C00O 1.413(3)
N00A C00S 1.412(3)
N00A C016 1.423(3)
C00B C00C 1.457(3)
C00B C00D 1.399(3)
C00B C00N 1.395(3)
C00C H00C 0.9500
C00D H00D 0.9500
C00D C00J 1.373(3)
C00E C00R 1.388(3)
C00E C00X 1.389(3)
C00F C00H 1.399(3)
C00F C00Z 1.395(3)
C00G C00Y 1.380(3)
C00G C015 1.384(3)
C00H H00H 0.9500
C00H C00P 1.377(3)
C00I C00M 1.458(3)
C00I C00P 1.399(3)
C00I C010 1.391(3)
C00J H00J 0.9500
C00J C00O 1.400(3)
C00K C00L 1.496(3)
C00L C00V 1.387(3)
C00L C01I 1.387(3)
C00M H00M 0.9500
C00N H00N 0.9500
C00N C00U 1.375(3)
C00O C00U 1.397(3)
C00P H00P 0.9500
C00Q C00T 1.499(3)
C00R H00R 0.9500
C00R C013 1.389(3)
C00S C00W 1.389(3)
C00S C01G 1.382(4)
C00T C011 1.391(3)
C00T C01B 1.386(3)
C00U H00U 0.9500
C00V H00V 0.9500
C00V C017 1.386(3)
C00W H00W 0.9500
C00W C018 1.385(3)
C00X H00X 0.9500
C00X C019 1.387(3)
C00Y H00Y 0.9500
C00Y C014 1.385(3)
C00Z H00Z 0.9500
C00Z C010 1.383(3)
C010 H010 0.9500
C011 H011 0.9500
C011 C01F 1.387(3)
C012 H012 0.9500
C012 C014 1.375(4)
C012 C01C 1.374(4)
C013 H013 0.9500
C013 C01A 1.373(4)
C014 H014 0.9500
C015 H015 0.9500
C015 C01C 1.384(3)
C016 C01K 1.384(4)
C016 C01N 1.377(4)
C017 H017 0.9500
C017 C01H 1.376(4)
C018 H018 0.9500
C018 C01M 1.368(4)
C019 H019 0.9500
C019 C01A 1.379(4)
C01A H01A 0.9500
C01B H01B 0.9500
C01B C01D 1.384(3)
C01C H01C 0.9500
C01D H01D 0.9500
C01D C01E 1.377(4)
C01E C01F 1.375(4)
C01F H01F 0.9500
C01G H01G 0.9500
C01G C01J 1.385(4)
C01H C01L 1.371(4)
C01I H01I 0.9500
C01I C01L 1.384(4)
C01J H01J 0.9500
C01J C01M 1.378(4)
C01K H01K 0.9500
C01K C01O 1.391(5)
C01L H01L 0.9500
C01M H01M 0.9500
C01N H01N 0.9500
C01N C01Q 1.378(6)
C01O H01O 0.9500
C01O C01P 1.375(8)
C01P H01P 0.9500
C01P C01Q 1.338(9)
C01Q H01Q 0.9500

_cod_database_fobs_code 2108480
